data_7202668
loop_
_publ_author_name
'Duan, Xianying'
'Li, Yizhi'
'Su, Yang'
'Zang, Shuangquan'
'Zhu, Chengjian'
'Meng, Qingjin'

_publ_section_title
;
 Syntheses and solid state structures of hybrid d10 metal--organic
 frameworks based on methylenediisophthalic acid (H4MDIP)
;
_journal_issue 9
_journal_name_full CrystEngComm
_journal_page_first 758
_journal_paper_doi 10.1039/b618613k
_journal_volume 9
_journal_year 2007
_chemical_formula_moiety '2(C31 H22 N4 O8 Zn2), H4 O2'
_chemical_formula_sum 'C62 H48 N8 O18 Zn4'
_chemical_formula_weight 1454.56
_chemical_name_systematic
;
?
;
_space_group_IT_number 15
_symmetry_cell_setting monoclinic
_symmetry_space_group_name_Hall '-C 2yc'
_symmetry_space_group_name_H-M 'C 1 2/c 1'
_atom_sites_solution_hydrogens geom
_atom_sites_solution_primary direct
_atom_sites_solution_secondary difmap
_audit_creation_method SHELXL-97
_cell_angle_alpha 90.00
_cell_angle_beta 108.991(7)
_cell_angle_gamma 90.00
_cell_formula_units_Z 2
_cell_length_a 18.694(4)
_cell_length_b 12.899(4)
_cell_length_c 12.535(3)
_cell_measurement_reflns_used 964
_cell_measurement_temperature 278(2)
_cell_measurement_theta_max 17.902
_cell_measurement_theta_min 2.305
_cell_volume 2858.1(13)
_computing_cell_refinement 'Bruker SMART'
_computing_data_collection 'Bruker SMART'
_computing_data_reduction 'Bruker SAINT'
_computing_molecular_graphics 'Bruker SHELXTL'
_computing_publication_material 'Bruker SHELXTL'
_computing_structure_refinement 'Bruker SHELXTL'
_computing_structure_solution 'Bruker SHELXTL'
_diffrn_ambient_temperature 278(2)
_diffrn_measured_fraction_theta_full 0.999
_diffrn_measured_fraction_theta_max 0.999
_diffrn_measurement_device_type 'Bruker Smart Apex CCD'
_diffrn_measurement_method 'phi and omega scans'
_diffrn_radiation_monochromator graphite
_diffrn_radiation_source 'fine-focus sealed tube'
_diffrn_radiation_type MoK\a
_diffrn_radiation_wavelength 0.71073
_diffrn_reflns_av_R_equivalents 0.0353
_diffrn_reflns_av_sigmaI/netI 0.0418
_diffrn_reflns_limit_h_max 21
_diffrn_reflns_limit_h_min -23
_diffrn_reflns_limit_k_max 15
_diffrn_reflns_limit_k_min -10
_diffrn_reflns_limit_l_max 15
_diffrn_reflns_limit_l_min -14
_diffrn_reflns_number 7574
_diffrn_reflns_theta_full 26.00
_diffrn_reflns_theta_max 26.00
_diffrn_reflns_theta_min 1.95
_exptl_absorpt_coefficient_mu 1.744
_exptl_absorpt_correction_T_max 0.78
_exptl_absorpt_correction_T_min 0.64
_exptl_absorpt_correction_type multi-scan
_exptl_absorpt_process_details 'SADABS, Bruker(2000)'
_exptl_crystal_colour brown
_exptl_crystal_density_diffrn 1.690
_exptl_crystal_density_method 'not measured'
_exptl_crystal_description block
_exptl_crystal_F_000 1480
_exptl_crystal_size_max 0.25
_exptl_crystal_size_mid 0.23
_exptl_crystal_size_min 0.15
_refine_diff_density_max 0.310
_refine_diff_density_min -0.510
_refine_diff_density_rms 0.073
_refine_ls_extinction_method none
_refine_ls_goodness_of_fit_ref 1.062
_refine_ls_hydrogen_treatment constr
_refine_ls_matrix_type full
_refine_ls_number_parameters 213
_refine_ls_number_reflns 2805
_refine_ls_number_restraints 0
_refine_ls_restrained_S_all 1.062
_refine_ls_R_factor_all 0.0708
_refine_ls_R_factor_gt 0.0542
_refine_ls_shift/su_max 0.000
_refine_ls_shift/su_mean 0.000
_refine_ls_structure_factor_coef Fsqd
_refine_ls_weighting_details 'calc w=1/[\s^2^(Fo^2^)+(0.0800P)^2^+1.9900P] where P=(Fo^2^+2Fc^2^)/3'
_refine_ls_weighting_scheme calc
_refine_ls_wR_factor_gt 0.1295
_refine_ls_wR_factor_ref 0.1359
_reflns_number_gt 2315
_reflns_number_total 2805
_reflns_threshold_expression >2sigma(I)
_cod_data_source_file b618613k.txt
_cod_data_source_block 60413c
_cod_original_sg_symbol_H-M C2/C
_cod_database_code 7202668

loop_
_symmetry_equiv_pos_as_xyz
'x, y, z'
'-x, y, -z+1/2'
'x+1/2, y+1/2, z'
'-x+1/2, y+1/2, -z+1/2'
'-x, -y, -z'
'x, -y, z-1/2'
'-x+1/2, -y+1/2, -z'
'x+1/2, -y+1/2, z-1/2'

loop_
_atom_site_label
_atom_site_type_symbol
_atom_site_fract_x
_atom_site_fract_y
_atom_site_fract_z
_atom_site_U_iso_or_equiv
_atom_site_adp_type
_atom_site_occupancy
_atom_site_symmetry_multiplicity
_atom_site_calc_flag
_atom_site_refinement_flags
_atom_site_disorder_assembly
_atom_site_disorder_group
C1 C 0.4183(2) 0.6753(3) 0.9421(4) 0.0409(9) Uani 1 1 d . . .
C2 C 0.4823(2) 0.6846(3) 1.0399(4) 0.0416(9) Uani 1 1 d . . .
H2 H 0.4783 0.7173 1.1038 0.050 Uiso 1 1 calc R . .
C3 C 0.5512(2) 0.6449(3) 1.0404(3) 0.0338(8) Uani 1 1 d . . .
C4 C 0.5566(2) 0.5950(3) 0.9474(3) 0.0363(8) Uani 1 1 d . . .
H4 H 0.6033 0.5682 0.9495 0.044 Uiso 1 1 calc R . .
C5 C 0.4947(2) 0.5824(3) 0.8488(3) 0.0380(9) Uani 1 1 d . . .
C6 C 0.4271(2) 0.6253(3) 0.8494(3) 0.0394(9) Uani 1 1 d . . .
H6 H 0.3854 0.6204 0.7842 0.047 Uiso 1 1 calc R . .
C7 C 0.3444(2) 0.7181(3) 0.9418(3) 0.0391(9) Uani 1 1 d . . .
C8 C 0.6194(2) 0.6540(3) 1.1454(3) 0.0388(9) Uani 1 1 d . . .
C9 C 0.5000 0.5192(5) 0.7500 0.0375(12) Uani 1 2 d S . .
H9A H 0.4558 0.4747 0.7240 0.045 Uiso 0.50 1 calc PR . .
H9B H 0.5442 0.4747 0.7760 0.045 Uiso 0.50 1 calc PR . .
C10 C 0.2570(3) 1.0384(4) 0.8563(4) 0.0501(11) Uani 1 1 d . . .
H10 H 0.2414 1.0454 0.7782 0.060 Uiso 1 1 calc R . .
C11 C 0.2904(2) 1.1113(3) 0.9306(4) 0.0392(9) Uani 1 1 d . . .
H11 H 0.3011 1.1784 0.9131 0.047 Uiso 1 1 calc R . .
C12 C 0.2803(2) 0.9786(3) 1.0206(4) 0.0442(10) Uani 1 1 d . . .
H12 H 0.2836 0.9352 1.0812 0.053 Uiso 1 1 calc R . .
C13 C 0.3377(2) 1.1288(4) 1.1369(3) 0.0438(10) Uani 1 1 d . . .
H13A H 0.3113 1.1081 1.1885 0.053 Uiso 1 1 calc R . .
H13B H 0.3289 1.2023 1.1225 0.053 Uiso 1 1 calc R . .
C14 C 0.4227(2) 1.1107(4) 1.1940(3) 0.0428(9) Uani 1 1 d . . .
C15 C 0.4491(2) 1.1075(3) 1.3085(4) 0.0424(9) Uani 1 1 d . . .
H15 H 0.4158 1.1048 1.3497 0.051 Uiso 1 1 calc R . .
C16 C 0.4723(3) 1.1085(4) 1.1363(5) 0.0572(12) Uani 1 1 d . . .
H16 H 0.4540 1.1077 1.0579 0.069 Uiso 1 1 calc R . .
N1 N 0.24952(16) 0.9503(2) 0.9145(3) 0.0336(7) Uani 1 1 d . . .
N2 N 0.3057(2) 1.0734(3) 1.0324(3) 0.0446(9) Uani 1 1 d . . .
O1 O 0.29119(16) 0.7225(2) 0.8483(2) 0.0456(7) Uani 1 1 d . . .
O2 O 0.33679(15) 0.7465(2) 1.0327(2) 0.0343(6) Uani 1 1 d . . .
O3 O 0.61138(18) 0.7015(2) 1.2278(2) 0.0508(8) Uani 1 1 d . . .
O4 O 0.68018(16) 0.6150(2) 1.1466(3) 0.0520(8) Uani 1 1 d . . .
O5 O 0.5998(3) 0.8795(5) 0.2502(5) 0.0415(13) Uani 0.50 1 d P . .
H5A H 0.6041 0.8146 0.2422 0.050 Uiso 0.50 1 d PR . .
H5B H 0.5613 0.9019 0.1981 0.050 Uiso 0.50 1 d PR . .
Zn1 Zn 0.20589(3) 0.81226(4) 0.85361(4) 0.04025(19) Uani 1 1 d . . .

loop_
_atom_site_aniso_label
_atom_site_aniso_U_11
_atom_site_aniso_U_22
_atom_site_aniso_U_33
_atom_site_aniso_U_23
_atom_site_aniso_U_13
_atom_site_aniso_U_12
C1 0.035(2) 0.033(2) 0.044(2) 0.0059(17) -0.0028(17) -0.0033(16)
C2 0.0325(19) 0.044(2) 0.040(2) 0.0040(17) -0.0007(16) 0.0037(17)
C3 0.041(2) 0.0313(18) 0.0251(18) -0.0020(14) 0.0055(16) -0.0002(16)
C4 0.0359(19) 0.043(2) 0.0309(19) 0.0093(16) 0.0113(15) 0.0021(16)
C5 0.0335(19) 0.036(2) 0.039(2) 0.0040(16) 0.0038(16) -0.0037(15)
C6 0.043(2) 0.0262(19) 0.039(2) -0.0022(15) 0.0001(17) -0.0069(15)
C7 0.036(2) 0.036(2) 0.042(2) -0.0005(17) 0.0080(17) -0.0014(16)
C8 0.038(2) 0.0327(19) 0.036(2) 0.0042(16) -0.0013(16) -0.0097(17)
C9 0.037(3) 0.048(3) 0.022(2) 0.000 0.002(2) 0.000
C10 0.049(3) 0.048(3) 0.048(3) 0.019(2) 0.009(2) 0.004(2)
C11 0.0343(19) 0.0300(19) 0.053(3) -0.0126(17) 0.0138(18) -0.0126(16)
C12 0.040(2) 0.049(2) 0.036(2) -0.0024(18) 0.0007(17) 0.0049(19)
C13 0.042(2) 0.048(3) 0.040(2) -0.0146(18) 0.0115(18) -0.0010(18)
C14 0.0335(19) 0.051(2) 0.038(2) -0.0105(18) 0.0047(16) -0.0093(18)
C15 0.035(2) 0.042(2) 0.046(2) -0.0113(18) 0.0073(17) -0.0075(17)
C16 0.045(3) 0.052(3) 0.063(3) 0.012(2) 0.001(2) 0.002(2)
N1 0.0240(14) 0.0290(15) 0.0387(18) 0.0059(13) -0.0023(12) -0.0028(12)
N2 0.054(2) 0.0319(17) 0.0359(18) -0.0105(14) -0.0020(15) -0.0056(15)
O1 0.0416(16) 0.0483(17) 0.0384(15) -0.0080(13) 0.0011(12) 0.0117(13)
O2 0.0375(14) 0.0431(15) 0.0221(12) 0.0002(10) 0.0095(10) 0.0043(11)
O3 0.0442(17) 0.057(2) 0.0325(15) -0.0080(14) -0.0126(12) -0.0001(14)
O4 0.0424(17) 0.0494(17) 0.0447(17) -0.0101(14) -0.0128(13) 0.0124(14)
O5 0.028(3) 0.049(3) 0.045(3) 0.009(3) 0.009(2) 0.007(2)
Zn1 0.0350(3) 0.0357(3) 0.0412(3) -0.00074(19) 0.0002(2) 0.00621(19)

loop_
_atom_type_symbol
_atom_type_description
_atom_type_scat_dispersion_real
_atom_type_scat_dispersion_imag
_atom_type_scat_source
C C 0.0033 0.0016 'International Tables Vol C Tables 4.2.6.8 and 6.1.1.4'
H H 0.0000 0.0000 'International Tables Vol C Tables 4.2.6.8 and 6.1.1.4'
N N 0.0061 0.0033 'International Tables Vol C Tables 4.2.6.8 and 6.1.1.4'
O O 0.0106 0.0060 'International Tables Vol C Tables 4.2.6.8 and 6.1.1.4'
Zn Zn 0.2839 1.4301 'International Tables Vol C Tables 4.2.6.8 and 6.1.1.4'

loop_
_geom_angle_atom_site_label_1
_geom_angle_atom_site_label_2
_geom_angle_atom_site_label_3
_geom_angle
_geom_angle_site_symmetry_1
_geom_angle_site_symmetry_3
_geom_angle_publ_flag
C6 C1 C2 117.9(4) . . ?
C6 C1 C7 122.3(4) . . ?
C2 C1 C7 119.7(4) . . ?
C3 C2 C1 119.8(4) . . ?
C3 C2 H2 120.1 . . ?
C1 C2 H2 120.1 . . ?
C4 C3 C2 119.9(4) . . ?
C4 C3 C8 120.3(4) . . ?
C2 C3 C8 119.7(4) . . ?
C3 C4 C5 122.6(4) . . ?
C3 C4 H4 118.7 . . ?
C5 C4 H4 118.7 . . ?
C6 C5 C4 116.3(4) . . ?
C6 C5 C9 121.6(3) . . ?
C4 C5 C9 122.0(3) . . ?
C5 C6 C1 123.3(4) . . ?
C5 C6 H6 118.3 . . ?
C1 C6 H6 118.3 . . ?
O2 C7 O1 122.9(4) . . ?
O2 C7 C1 119.3(4) . . ?
O1 C7 C1 117.9(4) . . ?
O4 C8 O3 123.1(4) . . ?
O4 C8 C3 119.4(4) . . ?
O3 C8 C3 117.6(4) . . ?
C5 C9 C5 114.7(5) . 2_656 ?
C5 C9 H9A 108.6 . . ?
C5 C9 H9A 108.6 2_656 . ?
C5 C9 H9B 108.6 . . ?
C5 C9 H9B 108.6 2_656 . ?
H9A C9 H9B 107.6 . . ?
C11 C10 N1 108.5(4) . . ?
C11 C10 H10 125.7 . . ?
N1 C10 H10 125.7 . . ?
N2 C11 C10 108.9(4) . . ?
N2 C11 H11 125.6 . . ?
C10 C11 H11 125.6 . . ?
N2 C12 N1 113.5(4) . . ?
N2 C12 H12 123.3 . . ?
N1 C12 H12 123.3 . . ?
N2 C13 C14 114.1(3) . . ?
N2 C13 H13A 108.7 . . ?
C14 C13 H13A 108.7 . . ?
N2 C13 H13B 108.7 . . ?
C14 C13 H13B 108.7 . . ?
H13A C13 H13B 107.6 . . ?
C16 C14 C15 119.3(4) . . ?
C16 C14 C13 122.8(4) . . ?
C15 C14 C13 117.5(4) . . ?
C14 C15 C16 118.8(4) . 2_657 ?
C14 C15 H15 120.6 . . ?
C16 C15 H15 120.6 2_657 . ?
C14 C16 C15 121.8(5) . 2_657 ?
C14 C16 H16 119.1 . . ?
C15 C16 H16 119.1 2_657 . ?
C12 N1 C10 102.6(4) . . ?
C12 N1 Zn1 128.4(3) . . ?
C10 N1 Zn1 128.9(3) . . ?
C12 N2 C11 106.5(3) . . ?
C12 N2 C13 126.6(4) . . ?
C11 N2 C13 126.6(4) . . ?
C7 O1 Zn1 113.0(3) . . ?
C7 O2 Zn1 137.0(3) . 7_567 ?
C8 O3 Zn1 107.5(3) . 8_566 ?
H5A O5 H5B 109.5 . . ?
O3 Zn1 O1 116.32(13) 8_465 . ?
O3 Zn1 O2 94.31(13) 8_465 7_567 ?
O1 Zn1 O2 108.31(12) . 7_567 ?
O3 Zn1 N1 122.47(12) 8_465 . ?
O1 Zn1 N1 107.37(12) . . ?
O2 Zn1 N1 105.88(12) 7_567 . ?

loop_
_geom_bond_atom_site_label_1
_geom_bond_atom_site_label_2
_geom_bond_distance
_geom_bond_site_symmetry_2
_geom_bond_publ_flag
C1 C6 1.385(6) . ?
C1 C2 1.413(5) . ?
C1 C7 1.486(6) . ?
C2 C3 1.384(6) . ?
C2 H2 0.9300 . ?
C3 C4 1.364(5) . ?
C3 C8 1.510(5) . ?
C4 C5 1.400(5) . ?
C4 H4 0.9300 . ?
C5 C6 1.383(6) . ?
C5 C9 1.513(5) . ?
C6 H6 0.9300 . ?
C7 O2 1.249(5) . ?
C7 O1 1.269(5) . ?
C8 O4 1.237(5) . ?
C8 O3 1.252(5) . ?
C9 C5 1.513(5) 2_656 ?
C9 H9A 0.9700 . ?
C9 H9B 0.9700 . ?
C10 C11 1.328(6) . ?
C10 N1 1.382(5) . ?
C10 H10 0.9300 . ?
C11 N2 1.309(6) . ?
C11 H11 0.9300 . ?
C12 N2 1.303(5) . ?
C12 N1 1.318(5) . ?
C12 H12 0.9300 . ?
C13 N2 1.439(5) . ?
C13 C14 1.535(6) . ?
C13 H13A 0.9700 . ?
C13 H13B 0.9700 . ?
C14 C16 1.349(7) . ?
C14 C15 1.358(6) . ?
C15 C16 1.405(6) 2_657 ?
C15 H15 0.9300 . ?
C16 C15 1.405(6) 2_657 ?
C16 H16 0.9300 . ?
N1 Zn1 2.003(3) . ?
O1 Zn1 1.989(3) . ?
O2 Zn1 1.995(3) 7_567 ?
O3 Zn1 1.956(3) 8_566 ?
O5 H5A 0.8500 . ?
O5 H5B 0.8500 . ?
Zn1 O3 1.956(3) 8_465 ?
Zn1 O2 1.995(3) 7_567 ?

loop_
_geom_hbond_atom_site_label_D
_geom_hbond_atom_site_label_H
_geom_hbond_atom_site_label_A
_geom_hbond_distance_DH
_geom_hbond_distance_HA
_geom_hbond_distance_DA
_geom_hbond_angle_DHA
_geom_hbond_site_symmetry_A
O5 H5A O3 0.85 1.48 2.331(7) 179.7 1_554
